data_2107042
loop_
_publ_author_name
'Lin, G.H.Y.'
'Hope, H.'

_publ_section_title
;
 The Crystal Structure of Bis(thiourea)iodine(I) Iodide
;
_journal_name_full 'Acta Crystallographica B (24,1968-38,1982)'
_journal_page_first 643
_journal_page_last 646
_journal_volume 28
_journal_year 1972
_chemical_formula_sum 'C2 H8 I2 N4 S2'
_chemical_name_systematic '((N H2)2 C S)2 I2'
_space_group_IT_number 15
_symmetry_space_group_name_Hall '-C 2yc'
_symmetry_space_group_name_H-M 'C 1 2/c 1'
_cell_angle_alpha 90
_cell_angle_beta 115.31
_cell_angle_gamma 90
_cell_formula_units_Z 4
_cell_length_a 22.27
_cell_length_b 5.29
_cell_length_c 9.808
_cell_volume 1044.548
_citation_journal_id_ASTM ACBCAR
_cod_data_source_file Lin_ACBCAR_1972_1766.cif
_cod_data_source_block C2H8I2N4S2
_cod_database_code 2107042

loop_
_symmetry_equiv_pos_as_xyz
x,y,z
-x,y,-z+1/2
-x,-y,-z
x,-y,z-1/2
x+1/2,y+1/2,z
-x+1/2,y+1/2,-z+1/2
-x+1/2,-y+1/2,-z
x+1/2,-y+1/2,z-1/2

loop_
_atom_site_label
_atom_site_type_symbol
_atom_site_fract_x
_atom_site_fract_y
_atom_site_fract_z
_atom_site_occupancy
_atom_site_U_iso_or_equiv
H2 H+1 0.3829 0.399 0.4657 1 0.0
H1 H+1 0.3205 0.374 0.3402 1 0.0
S1 S-2 0.32557 -0.09202 0.19065 1 0.0
N2 N-3 0.42105 -0.0511 0.45901 1 0.0
I1 I+1 0.25 0.25 0 1 0.0
H3 H+1 0.4458 -0.014 0.5377 1 0.0
I2 I-1 0.5 0.45838 0.75 1 0.0
H4 H+1 0.4362 -0.207 0.4397 1 0.0
N1 N-3 0.35353 0.2892 0.38829 1 0.0
C1 C+4 0.37019 0.0645 0.35802 1 0.0
